data_7110894
loop_
_publ_author_name
'Priego, Jos\'e L.'
'Doerrer, Linda H.'
'Rees, Leigh H.'
'Green, Malcolm. L. H.'

_publ_section_title
;
 Weakly-coordinating anions stabilise the unprecedented monovalent and
 divalent \h-benzene nickel cations [(\h-C5H5)Ni(\h-C6H6)Ni(\h-C5H5)]2+
 and [Ni(\h-C6H6)2]2+
;
_journal_issue 9
_journal_name_full 'Chemical Communications'
_journal_page_first 779
_journal_paper_doi 10.1039/b001190h
_journal_year 2000
_chemical_compound_source 'synthesis as described'
_chemical_formula_moiety 'C32 H12 B F24, C10 H10 Ni'
_chemical_formula_structural 'C42 H22 B F24 Ni'
_chemical_formula_sum 'C42 H22 B F24 Ni'
_chemical_formula_weight 1052.12
_chemical_name_systematic
;
 ?
;
_space_group_IT_number 15
_symmetry_cell_setting monoclinic
_symmetry_space_group_name_Hall '-C 2yc'
_symmetry_space_group_name_H-M 'C 1 2/c 1'
_atom_sites_solution_hydrogens geom
_atom_sites_solution_primary direct
_atom_sites_solution_secondary difmap
_audit_creation_method SHELXL
_cell_angle_alpha 90.00
_cell_angle_beta 91.52(3)
_cell_angle_gamma 90.00
_cell_formula_units_Z 4
_cell_length_a 15.792(3)
_cell_length_b 12.679(3)
_cell_length_c 21.434(4)
_cell_measurement_reflns_used 25
_cell_measurement_temperature 293(2)
_cell_measurement_theta_max 0
_cell_measurement_theta_min 0
_cell_volume 4290.2(15)
_computing_cell_refinement DENZO
_computing_data_collection 'Enraf-Nonius DIP2000 Software - XPRESS'
_computing_data_reduction 'DENZO & SCALEPACK'
_computing_molecular_graphics 'Ortep-3 for Windows (Farrugia, 1997)'
_computing_publication_material 'WinGX publication routines (Farrugia, 1998)'
_computing_structure_refinement 'SHELXL-93 (Sheldrick, 1993)'
_computing_structure_solution SIR-92
_diffrn_ambient_temperature 293(2)
_diffrn_radiation_monochromator graphite
_diffrn_radiation_source 'fine-focus sealed tube'
_diffrn_radiation_type MoK\a
_diffrn_radiation_wavelength 0.71073
_diffrn_reflns_av_R_equivalents 0.0000
_diffrn_reflns_av_sigmaI/netI 0.0422
_diffrn_reflns_limit_h_max 19
_diffrn_reflns_limit_h_min -19
_diffrn_reflns_limit_k_max 15
_diffrn_reflns_limit_k_min 0
_diffrn_reflns_limit_l_max 26
_diffrn_reflns_limit_l_min 0
_diffrn_reflns_number 2802
_diffrn_reflns_theta_max 22.50
_diffrn_reflns_theta_min 1.90
_exptl_absorpt_coefficient_mu 0.588
_exptl_absorpt_correction_T_max 1.0214
_exptl_absorpt_correction_T_min 0.8297
_exptl_absorpt_correction_type refdelf
_exptl_crystal_colour 'blue green'
_exptl_crystal_density_diffrn 1.629
_exptl_crystal_density_method none
_exptl_crystal_description prism
_exptl_crystal_F_000 2092
_exptl_crystal_size_max 0.2
_exptl_crystal_size_mid 0.2
_exptl_crystal_size_min 0.2
_refine_diff_density_max 0.563
_refine_diff_density_min -0.419
_refine_diff_density_rms 0.073
_refine_ls_extinction_method none
_refine_ls_goodness_of_fit_all 1.451
_refine_ls_goodness_of_fit_obs 1.457
_refine_ls_matrix_type full
_refine_ls_number_parameters 393
_refine_ls_number_reflns 2801
_refine_ls_number_restraints 471
_refine_ls_restrained_S_all 1.516
_refine_ls_restrained_S_obs 1.450
_refine_ls_R_factor_all 0.0948
_refine_ls_R_factor_obs 0.0921
_refine_ls_shift/esd_max 0.001
_refine_ls_shift/esd_mean 0.000
_refine_ls_structure_factor_coef Fsqd
_refine_ls_weighting_details 'w=1/[\s^2^(Fo^2^)+(0.0337P)^2^+31.9699P] where P=(Fo^2^+2Fc^2^)/3'
_refine_ls_weighting_scheme calc
_refine_ls_wR_factor_all 0.1973
_refine_ls_wR_factor_obs 0.1857
_reflns_number_observed 2760
_reflns_number_total 2802
_reflns_observed_criterion >2sigma(I)
_cod_data_source_file b001190hsup1.cif
_cod_data_source_block complex1
_cod_depositor_comments
;
The following automatic conversions were performed:

'_refine_ls_weighting_scheme' value 'calc
w=1/[\s^2^(Fo^2^)+(0.0337P)^2^+31.9699P] where P=(Fo^2^+2Fc^2^)/3'
was changed to 'calc'. New tag '_refine_ls_weighting_details' was
created. The value of the new tag was set to
'w=1/[\s^2^(Fo^2^)+(0.0337P)^2^+31.9699P] where P=(Fo^2^+2Fc^2^)/3'.

Automatic conversion script
Id: cif_fix_values 3143 2015-03-26 13:38:13Z robertas 
;
_cod_original_cell_volume 4290.1(15)
_cod_original_sg_symbol_H-M 'C 2/c'
_cod_database_code 7110894

loop_
_symmetry_equiv_pos_as_xyz
'x, y, z'
'-x, y, -z+1/2'
'x+1/2, y+1/2, z'
'-x+1/2, y+1/2, -z+1/2'
'-x, -y, -z'
'x, -y, z-1/2'
'-x+1/2, -y+1/2, -z'
'x+1/2, -y+1/2, z-1/2'

loop_
_atom_site_aniso_label
_atom_site_aniso_U_11
_atom_site_aniso_U_22
_atom_site_aniso_U_33
_atom_site_aniso_U_23
_atom_site_aniso_U_13
_atom_site_aniso_U_12
Ni1 0.0275(7) 0.0454(8) 0.0253(7) -0.0041(6) 0.0018(5) -0.0029(6)
B1 0.017(5) 0.021(5) 0.022(5) 0.000 0.001(4) 0.000
C1 0.017(3) 0.026(3) 0.016(3) 0.003(3) -0.002(3) 0.003(3)
C2 0.022(3) 0.040(4) 0.022(3) -0.007(3) 0.006(3) -0.007(3)
C3 0.037(4) 0.040(4) 0.026(4) -0.007(3) 0.004(3) -0.015(3)
C4 0.073(7) 0.089(8) 0.053(6) -0.041(6) 0.033(5) -0.051(6)
F41 0.120(6) 0.134(6) 0.069(5) -0.061(4) 0.011(4) -0.049(5)
F42 0.119(6) 0.069(5) 0.122(6) -0.059(5) 0.029(5) -0.037(4)
F43 0.126(6) 0.128(6) 0.102(5) -0.076(4) 0.083(5) -0.112(5)
C5 0.023(4) 0.036(4) 0.033(4) 0.004(3) 0.004(3) -0.004(3)
C6 0.025(4) 0.028(4) 0.025(4) 0.003(3) 0.010(3) 0.002(3)
C7 0.046(5) 0.033(4) 0.047(5) -0.003(4) 0.028(4) -0.001(4)
F71 0.050(3) 0.119(5) 0.109(5) -0.026(4) 0.050(3) 0.004(3)
F72 0.102(4) 0.057(3) 0.070(3) -0.026(3) 0.063(3) -0.023(3)
F73 0.170(6) 0.070(4) 0.044(3) 0.021(3) 0.065(4) 0.039(4)
C8 0.025(4) 0.025(3) 0.018(3) 0.000(3) 0.002(3) 0.004(3)
C9 0.024(4) 0.028(4) 0.021(3) 0.004(3) 0.006(3) -0.005(3)
C10 0.031(4) 0.029(4) 0.022(4) 0.006(3) 0.002(3) -0.009(3)
C11 0.035(4) 0.051(5) 0.027(4) 0.008(4) -0.006(3) -0.023(4)
C12 0.077(7) 0.056(6) 0.042(5) 0.009(4) -0.030(5) -0.027(5)
F121 0.106(5) 0.077(5) 0.116(6) 0.054(4) -0.082(4) -0.043(4)
F122 0.046(3) 0.109(5) 0.095(5) 0.050(4) -0.027(3) -0.024(4)
F123 0.110(5) 0.157(7) 0.064(4) -0.008(5) -0.047(4) -0.018(5)
C13 0.054(5) 0.051(5) 0.040(5) -0.017(4) 0.006(4) -0.025(4)
C14 0.042(5) 0.039(4) 0.051(5) -0.019(4) 0.016(4) -0.013(4)
C15 0.059(7) 0.072(8) 0.130(11) -0.062(8) 0.033(7) -0.017(6)
F151 0.073(5) 0.095(5) 0.185(8) -0.090(6) 0.026(5) 0.004(4)
F152 0.127(7) 0.062(5) 0.151(7) -0.042(5) 0.003(6) 0.024(5)
F153 0.137(7) 0.106(6) 0.130(7) -0.096(6) -0.004(5) 0.017(5)
C16 0.030(4) 0.034(4) 0.040(4) -0.003(3) 0.007(3) -0.010(3)
C21 0.068(6) 0.049(5) 0.046(5) 0.007(4) -0.014(4) 0.003(4)
C22 0.045(5) 0.052(5) 0.057(5) 0.005(4) -0.008(4) -0.014(4)
C23 0.038(4) 0.068(6) 0.046(5) -0.006(4) 0.012(4) 0.003(4)
C24 0.075(6) 0.042(5) 0.027(4) -0.003(3) 0.014(4) -0.008(4)
C25 0.047(5) 0.064(6) 0.039(4) 0.012(4) -0.016(4) -0.010(5)
F41A 0.119(9) 0.103(9) 0.095(9) -0.061(8) 0.028(9) -0.044(8)
F42B 0.127(9) 0.093(8) 0.113(9) -0.067(8) 0.050(9) -0.067(9)
F43C 0.121(9) 0.131(9) 0.094(9) -0.064(8) 0.037(8) -0.082(9)
F12A 0.077(8) 0.100(9) 0.106(9) 0.045(8) -0.055(8) -0.028(8)
F12B 0.075(8) 0.130(9) 0.082(9) 0.021(8) -0.041(8) -0.025(8)
F12C 0.108(9) 0.115(9) 0.085(9) 0.031(9) -0.061(8) -0.027(9)
F15A 0.100(9) 0.074(9) 0.165(10) -0.067(9) 0.011(9) 0.022(8)
F15B 0.130(9) 0.082(9) 0.144(10) -0.069(9) -0.002(9) 0.014(8)
F15C 0.105(9) 0.104(9) 0.157(10) -0.087(9) 0.020(9) 0.016(8)

loop_
_atom_site_label
_atom_site_type_symbol
_atom_site_fract_x
_atom_site_fract_y
_atom_site_fract_z
_atom_site_U_iso_or_equiv
_atom_site_thermal_displace_type
_atom_site_occupancy
_atom_site_calc_flag
_atom_site_refinement_flags
_atom_site_disorder_group
Ni1 Ni 1.0000 0.5000 0.5000 0.0327(4) Uani 1 d S .
B1 B 1.0000 0.1755(8) 0.7500 0.020(2) Uani 1 d S .
C1 C 1.0771(4) 0.2486(5) 0.7251(3) 0.0197(14) Uani 1 d . .
C2 C 1.1031(4) 0.3402(5) 0.7551(3) 0.028(2) Uani 1 d . .
H2 H 1.0722(4) 0.3641(5) 0.7886(3) 0.034 Uiso 1 calc R .
C3 C 1.1728(4) 0.3980(6) 0.7375(3) 0.034(2) Uani 1 d . .
C4 C 1.1973(6) 0.4918(8) 0.7727(4) 0.071(3) Uani 1 d D .
F41 F 1.2189(6) 0.4703(7) 0.8332(3) 0.108(3) Uani 0.838(9) d PDU 1
F42 F 1.1347(6) 0.5601(6) 0.7797(4) 0.103(3) Uani 0.838(9) d PDU 1
F43 F 1.2625(6) 0.5431(7) 0.7513(4) 0.117(3) Uani 0.838(9) d PDU 1
C5 C 1.2199(4) 0.3657(5) 0.6879(3) 0.030(2) Uani 1 d . .
H5 H 1.2678(4) 0.4028(5) 0.6763(3) 0.036 Uiso 1 calc R .
C6 C 1.1941(4) 0.2770(5) 0.6561(3) 0.0255(15) Uani 1 d . .
C7 C 1.2391(5) 0.2462(5) 0.5997(3) 0.041(2) Uani 1 d D .
F71 F 1.3225(3) 0.2410(5) 0.6093(3) 0.092(2) Uani 1 d D .
F72 F 1.2184(4) 0.1537(4) 0.5772(2) 0.075(2) Uani 1 d D .
F73 F 1.2301(4) 0.3158(4) 0.5550(2) 0.094(2) Uani 1 d D .
C8 C 1.1252(4) 0.2198(5) 0.6744(3) 0.0226(14) Uani 1 d . .
H8 H 1.1101(4) 0.1595(5) 0.6521(3) 0.027 Uiso 1 calc R .
C9 C 0.9644(4) 0.1016(5) 0.6925(3) 0.0243(15) Uani 1 d . .
C10 C 0.8951(4) 0.1271(5) 0.6548(3) 0.028(2) Uani 1 d . .
H10 H 0.8636(4) 0.1864(5) 0.6647(3) 0.033 Uiso 1 calc R .
C11 C 0.8702(4) 0.0681(6) 0.6025(3) 0.038(2) Uani 1 d . .
C12 C 0.7950(6) 0.0999(7) 0.5662(4) 0.058(2) Uani 1 d D .
F121 F 0.7883(5) 0.2014(5) 0.5570(4) 0.102(3) Uani 0.870(8) d PDU 1
F122 F 0.7234(4) 0.0724(6) 0.5909(3) 0.084(2) Uani 0.870(8) d PDU 1
F123 F 0.7904(5) 0.0558(8) 0.5095(3) 0.111(3) Uani 0.870(8) d PDU 1
C13 C 0.9144(5) -0.0203(6) 0.5863(4) 0.049(2) Uani 1 d . .
H13 H 0.8983(5) -0.0598(6) 0.5514(4) 0.058 Uiso 1 calc R .
C14 C 0.9835(5) -0.0489(6) 0.6233(4) 0.044(2) Uani 1 d . .
C15 C 1.0321(6) -0.1431(9) 0.6085(6) 0.087(4) Uani 1 d D .
F151 F 1.1144(5) -0.1276(7) 0.6100(5) 0.117(3) Uani 0.839(9) d PDU 1
F152 F 1.0194(6) -0.2225(6) 0.6480(5) 0.114(3) Uani 0.839(9) d PDU 1
F153 F 1.0127(6) -0.1848(7) 0.5532(4) 0.124(3) Uani 0.839(9) d PDU 1
C16 C 1.0067(4) 0.0107(5) 0.6753(3) 0.035(2) Uani 1 d . .
H16 H 1.0528(4) -0.0114(5) 0.6999(3) 0.041 Uiso 1 calc R .
C21 C 0.9962(6) 0.3551(7) 0.5595(4) 0.054(2) Uani 1 d . .
H21 H 1.0208(6) 0.2885(7) 0.5588(4) 0.065 Uiso 1 calc R .
C22 C 0.9190(5) 0.3860(7) 0.5316(4) 0.051(2) Uani 1 d . .
H22 H 0.8870(5) 0.3460(7) 0.5032(4) 0.062 Uiso 1 calc R .
C23 C 0.8976(5) 0.4862(7) 0.5529(4) 0.051(2) Uani 1 d . .
H23 H 0.8465(5) 0.5208(7) 0.5448(4) 0.061 Uiso 1 calc R .
C24 C 0.9661(6) 0.5260(6) 0.5885(3) 0.048(2) Uani 1 d . .
H24 H 0.9692(6) 0.5915(6) 0.6080(3) 0.057 Uiso 1 calc R .
C25 C 1.0292(5) 0.4474(7) 0.5891(4) 0.050(2) Uani 1 d . .
H25 H 1.0837(5) 0.4547(7) 0.6061(4) 0.060 Uiso 1 calc R .
F41A F 1.1600(20) 0.5220(29) 0.8241(10) 0.105(5) Uani 0.162(9) d PDU 2
F42B F 1.1896(15) 0.5758(22) 0.7386(13) 0.110(5) Uani 0.162(9) d PDU 2
F43C F 1.2747(14) 0.4892(28) 0.7960(11) 0.115(5) Uani 0.162(9) d PDU 2
F12A F 0.7402(19) 0.1651(17) 0.5927(16) 0.096(5) Uani 0.130(8) d PDU 2
F12B F 0.7471(21) 0.0196(25) 0.5489(13) 0.096(5) Uani 0.130(8) d PDU 2
F12C F 0.8038(30) 0.1479(17) 0.5124(10) 0.104(5) Uani 0.130(8) d PDU 2
F15A F 1.0871(15) -0.1779(25) 0.6520(13) 0.113(5) Uani 0.161(9) d PDU 2
F15B F 0.9901(27) -0.2304(23) 0.5971(11) 0.119(5) Uani 0.161(9) d PDU 2
F15C F 1.0771(16) -0.1308(30) 0.5589(10) 0.122(5) Uani 0.161(9) d PDU 2

loop_
_atom_type_symbol
_atom_type_description
_atom_type_scat_dispersion_real
_atom_type_scat_dispersion_imag
_atom_type_scat_source
C C 0.0033 0.0016 'International Tables Vol C Tables 4.2.6.8 and 6.1.1.4'
H H 0.0000 0.0000 'International Tables Vol C Tables 4.2.6.8 and 6.1.1.4'
B B 0.0013 0.0007 'International Tables Vol C Tables 4.2.6.8 and 6.1.1.4'
F F 0.0171 0.0103 'International Tables Vol C Tables 4.2.6.8 and 6.1.1.4'
Ni Ni 0.3393 1.1124 'International Tables Vol C Tables 4.2.6.8 and 6.1.1.4'

loop_
_geom_angle_atom_site_label_1
_geom_angle_atom_site_label_2
_geom_angle_atom_site_label_3
_geom_angle
_geom_angle_site_symmetry_1
_geom_angle_site_symmetry_3
C23 Ni1 C23 179.999(1) . 5_766
C23 Ni1 C24 139.2(3) . 5_766
C23 Ni1 C24 40.8(3) 5_766 5_766
C23 Ni1 C24 40.8(3) . .
C23 Ni1 C24 139.2(3) 5_766 .
C24 Ni1 C24 179.999(2) 5_766 .
C23 Ni1 C22 139.9(3) . 5_766
C23 Ni1 C22 40.1(3) 5_766 5_766
C24 Ni1 C22 67.8(3) 5_766 5_766
C24 Ni1 C22 112.3(3) . 5_766
C23 Ni1 C22 40.1(3) . .
C23 Ni1 C22 139.9(3) 5_766 .
C24 Ni1 C22 112.3(3) 5_766 .
C24 Ni1 C22 67.7(3) . .
C22 Ni1 C22 179.998(1) 5_766 .
C23 Ni1 C25 67.2(3) . .
C23 Ni1 C25 112.8(3) 5_766 .
C24 Ni1 C25 139.6(3) 5_766 .
C24 Ni1 C25 40.4(3) . .
C22 Ni1 C25 113.9(3) 5_766 .
C22 Ni1 C25 66.0(3) . .
C23 Ni1 C25 112.8(3) . 5_766
C23 Ni1 C25 67.2(3) 5_766 5_766
C24 Ni1 C25 40.4(3) 5_766 5_766
C24 Ni1 C25 139.6(3) . 5_766
C22 Ni1 C25 66.1(3) 5_766 5_766
C22 Ni1 C25 113.9(3) . 5_766
C25 Ni1 C25 179.998(1) . 5_766
C23 Ni1 C21 64.7(3) . .
C23 Ni1 C21 115.3(3) 5_766 .
C24 Ni1 C21 114.5(3) 5_766 .
C24 Ni1 C21 65.5(3) . .
C22 Ni1 C21 142.2(3) 5_766 .
C22 Ni1 C21 37.8(3) . .
C25 Ni1 C21 38.4(3) . .
C25 Ni1 C21 141.6(3) 5_766 .
C23 Ni1 C21 115.3(3) . 5_766
C23 Ni1 C21 64.7(3) 5_766 5_766
C24 Ni1 C21 65.5(3) 5_766 5_766
C24 Ni1 C21 114.5(3) . 5_766
C22 Ni1 C21 37.8(3) 5_766 5_766
C22 Ni1 C21 142.2(3) . 5_766
C25 Ni1 C21 141.6(3) . 5_766
C25 Ni1 C21 38.4(3) 5_766 5_766
C21 Ni1 C21 179.998(1) . 5_766
C1 B1 C1 110.8(7) . 2_756
C1 B1 C9 109.1(3) . 2_756
C1 B1 C9 108.9(3) 2_756 2_756
C1 B1 C9 108.9(3) . .
C1 B1 C9 109.1(3) 2_756 .
C9 B1 C9 110.1(7) 2_756 .
C2 C1 C8 115.0(5) . .
C2 C1 B1 122.6(5) . .
C8 C1 B1 122.3(5) . .
C3 C2 C1 123.1(6) . .
C5 C3 C2 120.2(6) . .
C5 C3 C4 120.1(6) . .
C2 C3 C4 119.7(6) . .
F42B C4 F43C 108.0(17) . .
F42B C4 F41A 101.3(19) . .
F43C C4 F41A 97.0(19) . .
F43 C4 F42 108.1(9) . .
F43 C4 F41 104.6(8) . .
F42 C4 F41 101.1(7) . .
F42B C4 C3 111.1(17) . .
F43C C4 C3 114.2(19) . .
F43 C4 C3 115.2(7) . .
F41A C4 C3 123.4(20) . .
F42 C4 C3 113.8(8) . .
F41 C4 C3 112.7(8) . .
C6 C5 C3 118.0(6) . .
C5 C6 C8 121.1(6) . .
C5 C6 C7 118.9(6) . .
C8 C6 C7 119.9(6) . .
F72 C7 F73 108.3(7) . .
F72 C7 F71 104.4(6) . .
F73 C7 F71 103.6(6) . .
F72 C7 C6 114.9(6) . .
F73 C7 C6 112.2(6) . .
F71 C7 C6 112.6(6) . .
C6 C8 C1 122.5(6) . .
C10 C9 C16 114.8(6) . .
C10 C9 B1 123.9(6) . .
C16 C9 B1 121.2(6) . .
C9 C10 C11 123.1(7) . .
C13 C11 C10 120.5(7) . .
C13 C11 C12 120.2(7) . .
C10 C11 C12 119.2(7) . .
F121 C12 F122 104.9(8) . .
F12C C12 F12B 100.6(20) . .
F12C C12 F12A 99.9(21) . .
F12B C12 F12A 103.0(19) . .
F121 C12 F123 105.8(7) . .
F122 C12 F123 103.2(7) . .
F121 C12 C11 114.5(7) . .
F122 C12 C11 114.2(7) . .
F12C C12 C11 119.5(23) . .
F12B C12 C11 113.0(21) . .
F12A C12 C11 118.2(19) . .
F123 C12 C11 113.1(8) . .
C11 C13 C14 118.0(7) . .
C13 C14 C16 120.4(7) . .
C13 C14 C15 120.1(8) . .
C16 C14 C15 119.5(8) . .
F15C C15 F15B 103.4(19) . .
F151 C15 F153 106.6(8) . .
F15C C15 F15A 104.5(19) . .
F15B C15 F15A 99.7(20) . .
F151 C15 F152 105.2(11) . .
F153 C15 F152 103.4(9) . .
F15C C15 C14 112.4(21) . .
F15B C15 C14 117.8(22) . .
F151 C15 C14 113.4(8) . .
F153 C15 C14 114.3(10) . .
F15A C15 C14 117.1(19) . .
F152 C15 C14 113.1(8) . .
C9 C16 C14 123.2(7) . .
C22 C21 C25 105.3(7) . .
C22 C21 Ni1 64.1(4) . .
C25 C21 Ni1 64.2(4) . .
C23 C22 C21 109.3(8) . .
C23 C22 Ni1 68.0(4) . .
C21 C22 Ni1 78.2(5) . .
C22 C23 C24 108.4(7) . .
C22 C23 Ni1 71.8(5) . .
C24 C23 Ni1 69.8(4) . .
C23 C24 C25 106.6(7) . .
C23 C24 Ni1 69.4(4) . .
C25 C24 Ni1 71.7(4) . .
C24 C25 C21 109.1(7) . .
C24 C25 Ni1 67.8(4) . .
C21 C25 Ni1 77.5(5) . .

loop_
_geom_bond_atom_site_label_1
_geom_bond_atom_site_label_2
_geom_bond_distance
_geom_bond_site_symmetry_2
Ni1 C23 2.007(7) .
Ni1 C23 2.007(7) 5_766
Ni1 C24 2.012(7) 5_766
Ni1 C24 2.012(7) .
Ni1 C22 2.056(8) 5_766
Ni1 C22 2.056(8) .
Ni1 C25 2.063(7) .
Ni1 C25 2.063(7) 5_766
Ni1 C21 2.238(8) .
Ni1 C21 2.238(8) 5_766
B1 C1 1.631(8) .
B1 C1 1.631(8) 2_756
B1 C9 1.636(8) 2_756
B1 C9 1.637(8) .
C1 C2 1.384(9) .
C1 C8 1.391(8) .
C2 C3 1.383(9) .
C3 C5 1.376(9) .
C3 C4 1.455(11) .
C4 F42B 1.30(2) .
C4 F43C 1.31(2) .
C4 F43 1.310(10) .
C4 F41A 1.32(2) .
C4 F42 1.325(11) .
C4 F41 1.359(11) .
C5 C6 1.371(9) .
C6 C8 1.375(9) .
C6 C7 1.469(9) .
C7 F72 1.306(8) .
C7 F73 1.308(8) .
C7 F71 1.330(9) .
C9 C10 1.381(9) .
C9 C16 1.386(9) .
C10 C11 1.395(9) .
C11 C13 1.370(11) .
C11 C12 1.459(11) .
C12 F121 1.306(10) .
C12 F122 1.307(10) .
C12 F12C 1.31(2) .
C12 F12B 1.32(2) .
C12 F12A 1.34(2) .
C12 F123 1.339(10) .
C13 C14 1.381(11) .
C14 C16 1.387(10) .
C14 C15 1.459(13) .
C15 F15C 1.31(2) .
C15 F15B 1.31(2) .
C15 F151 1.315(11) .
C15 F153 1.327(12) .
C15 F15A 1.33(2) .
C15 F152 1.334(13) .
C21 C22 1.400(11) .
C21 C25 1.423(11) .
C22 C23 1.394(12) .
C23 C24 1.401(11) .
C24 C25 1.409(12) .
